data_4109101
loop_
_publ_author_name
'Michael D. Spencer'
'Quinetta D. Shelby'
'Gregory S. Girolami'

_publ_section_title
;
 Titanium-Catalyzed Dehydrocoupling of Silanes: Direct Conversion of
 Primary Monosilanes to Titanium(0) Oligosilane Complexes with Agostic
 \a-Si-H...Ti Interactions
;
_journal_name_full 'Journal of the American Chemical Society'
_journal_page_first 1860
_journal_page_last 1861
_journal_paper_doi 10.1021/ja067503a
_journal_volume 129
_journal_year 2007
_chemical_formula_moiety 'C36 H58 P4 Si4 Ti'
_chemical_formula_sum 'C36 H58 P4 Si4 Ti'
_chemical_formula_weight 774.96
_chemical_name_systematic
; 
 ? 
;
_space_group_IT_number 14
_symmetry_cell_setting monoclinic
_symmetry_space_group_name_Hall '-P 2yn'
_symmetry_space_group_name_H-M 'P 1 21/n 1'
_atom_sites_solution_hydrogens geom
_atom_sites_solution_primary direct
_atom_sites_solution_secondary difmap
_audit_creation_method SHELXL
_cell_angle_alpha 90.00
_cell_angle_beta 95.1020(10)
_cell_angle_gamma 90.00
_cell_formula_units_Z 4
_cell_length_a 11.8357(3)
_cell_length_b 18.8226(5)
_cell_length_c 18.9559(6)
_cell_measurement_reflns_used 50
_cell_measurement_temperature 198(2)
_cell_measurement_theta_max 23.50
_cell_measurement_theta_min 1.53
_cell_volume 4206.2(2)
_computing_structure_refinement 'SHELXL-93 (Sheldrick, 1993)'
_computing_structure_solution 'SHELXS-86 (Sheldrick, 1990)'
_diffrn_ambient_temperature 198(2)
_diffrn_measurement_device 'SMART CCD'
_diffrn_measurement_method 'area detector'
_diffrn_radiation_monochromator graphite
_diffrn_radiation_source 'fine-focus sealed tube'
_diffrn_radiation_type MoK\a
_diffrn_radiation_wavelength 0.71073
_diffrn_reflns_av_R_equivalents 0.1388
_diffrn_reflns_av_sigmaI/netI 0.1990
_diffrn_reflns_limit_h_max 13
_diffrn_reflns_limit_h_min -11
_diffrn_reflns_limit_k_max 21
_diffrn_reflns_limit_k_min -20
_diffrn_reflns_limit_l_max 21
_diffrn_reflns_limit_l_min -21
_diffrn_reflns_number 18322
_diffrn_reflns_theta_max 23.00
_diffrn_reflns_theta_min 1.53
_exptl_absorpt_coefficient_mu 0.494
_exptl_absorpt_correction_T_max 0.995
_exptl_absorpt_correction_T_min 0.951
_exptl_absorpt_correction_type integration
_exptl_crystal_colour purple
_exptl_crystal_density_diffrn 1.224
_exptl_crystal_description needle
_exptl_crystal_F_000 1648
_exptl_crystal_size_max 0.12
_exptl_crystal_size_mid 0.03
_exptl_crystal_size_min 0.01
_refine_diff_density_max 0.283
_refine_diff_density_min -0.260
_refine_diff_density_rms 0.061
_refine_ls_extinction_method none
_refine_ls_goodness_of_fit_all 0.755
_refine_ls_goodness_of_fit_ref 1.002
_refine_ls_hydrogen_treatment mixed
_refine_ls_matrix_type full
_refine_ls_number_parameters 433
_refine_ls_number_reflns 5847
_refine_ls_number_restraints 3
_refine_ls_restrained_S_all 0.755
_refine_ls_restrained_S_obs 1.001
_refine_ls_R_factor_all 0.1291
_refine_ls_R_factor_gt 0.0463
_refine_ls_shift/su_max 0.003
_refine_ls_shift/su_mean 0.000
_refine_ls_structure_factor_coef Fsqd
_refine_ls_weighting_details w=1/[\s^2^(Fo^2^)+(0.0054P)^2^]
_refine_ls_weighting_scheme calc
_refine_ls_wR_factor_all 0.0779
_refine_ls_wR_factor_ref 0.0670
_reflns_number_gt 2695
_reflns_number_total 5848
_reflns_threshold_expression >2sigma(I)
_cod_data_source_file ja067503asi20061208_063712.cif
_cod_data_source_block h86e2fac
_cod_database_code 4109101

loop_
_symmetry_equiv_pos_as_xyz
'x, y, z'
'-x+1/2, y+1/2, -z+1/2'
'-x, -y, -z'
'x-1/2, -y-1/2, z-1/2'

loop_
_atom_site_aniso_label
_atom_site_aniso_U_11
_atom_site_aniso_U_22
_atom_site_aniso_U_33
_atom_site_aniso_U_23
_atom_site_aniso_U_13
_atom_site_aniso_U_12
Ti 0.0299(6) 0.0269(6) 0.0288(6) -0.0015(5) 0.0031(5) -0.0008(5)
Si1 0.0318(9) 0.0292(9) 0.0336(10) -0.0005(8) -0.0006(8) -0.0002(8)
C11 0.026(3) 0.024(3) 0.035(4) -0.002(3) -0.002(3) -0.009(3)
C12 0.032(4) 0.046(4) 0.038(4) -0.002(3) 0.003(3) 0.005(3)
C13 0.044(4) 0.040(4) 0.051(4) -0.002(4) 0.016(4) 0.008(3)
C14 0.057(4) 0.039(4) 0.042(4) -0.013(3) 0.014(4) -0.001(3)
C15 0.050(4) 0.067(5) 0.031(4) -0.015(3) 0.002(3) 0.003(4)
C16 0.046(4) 0.041(4) 0.037(4) -0.004(3) -0.002(3) 0.008(3)
Si2 0.0298(9) 0.0382(10) 0.0305(9) -0.0019(8) -0.0026(7) -0.0008(7)
C21 0.031(3) 0.032(3) 0.031(3) 0.002(3) 0.008(3) -0.004(3)
C22 0.034(4) 0.042(4) 0.046(4) -0.001(3) -0.003(3) -0.001(3)
C23 0.040(4) 0.054(4) 0.058(5) 0.011(4) 0.003(4) 0.006(4)
C24 0.027(4) 0.082(5) 0.033(4) 0.018(4) 0.003(3) 0.008(4)
C25 0.033(4) 0.072(5) 0.045(4) -0.008(4) 0.002(3) -0.008(4)
C26 0.035(4) 0.043(4) 0.026(3) -0.004(3) -0.001(3) -0.001(3)
Si3 0.0374(10) 0.0326(10) 0.0309(10) 0.0028(8) 0.0036(8) -0.0022(7)
C31 0.026(3) 0.035(4) 0.037(4) -0.006(3) 0.006(3) 0.000(3)
C32 0.025(3) 0.035(4) 0.049(4) 0.000(3) -0.002(3) -0.001(3)
C33 0.036(4) 0.027(4) 0.081(5) -0.002(4) -0.002(4) -0.007(3)
C34 0.046(4) 0.042(5) 0.077(5) -0.033(4) -0.015(4) 0.008(3)
C35 0.052(4) 0.060(5) 0.043(4) -0.010(4) -0.001(3) -0.004(4)
C36 0.043(4) 0.043(4) 0.048(4) -0.018(3) 0.000(3) -0.002(3)
Si4 0.0400(10) 0.0377(10) 0.0342(10) -0.0032(8) 0.0035(8) -0.0002(8)
C41 0.029(3) 0.049(4) 0.019(3) 0.004(3) -0.007(3) 0.000(3)
C42 0.052(4) 0.045(4) 0.034(4) -0.001(3) 0.004(3) 0.000(3)
C43 0.051(4) 0.078(5) 0.049(5) 0.014(4) 0.004(4) -0.004(4)
C44 0.055(5) 0.049(5) 0.074(5) 0.007(4) 0.011(4) -0.013(3)
C45 0.056(4) 0.042(4) 0.052(5) -0.011(4) 0.009(4) -0.006(3)
C46 0.048(4) 0.061(4) 0.031(4) 0.002(3) 0.011(3) -0.005(3)
P1 0.0446(10) 0.0342(9) 0.0373(10) 0.0056(8) 0.0020(8) 0.0056(8)
P2 0.0358(9) 0.0382(9) 0.0387(10) -0.0068(8) 0.0042(8) -0.0027(8)
C51 0.067(5) 0.045(4) 0.052(4) 0.017(3) -0.002(3) 0.012(3)
C52 0.048(4) 0.067(4) 0.022(3) 0.001(3) -0.003(3) 0.000(3)
C53 0.051(4) 0.063(5) 0.045(4) 0.007(3) -0.012(3) 0.002(3)
C54 0.041(4) 0.075(5) 0.046(4) -0.002(4) -0.006(3) -0.007(3)
C55 0.041(4) 0.076(5) 0.077(5) -0.017(4) 0.016(3) -0.015(3)
C56 0.043(4) 0.037(4) 0.088(5) -0.020(3) 0.005(4) -0.005(3)
P3 0.0368(9) 0.0341(9) 0.0337(9) 0.0012(7) 0.0027(7) -0.0025(7)
P4 0.0430(10) 0.0364(10) 0.0416(10) -0.0023(8) 0.0110(8) 0.0022(8)
C61 0.057(4) 0.055(4) 0.052(4) 0.018(3) -0.004(3) -0.016(3)
C62 0.041(4) 0.056(4) 0.032(4) -0.004(3) -0.001(3) 0.008(3)
C63 0.043(4) 0.056(4) 0.018(3) -0.002(3) 0.009(3) 0.003(3)
C64 0.043(4) 0.050(4) 0.044(4) -0.002(3) 0.017(3) 0.003(3)
C66 0.071(5) 0.040(4) 0.077(5) -0.016(3) 0.030(4) -0.007(3)
C65 0.061(4) 0.047(4) 0.059(4) 0.002(3) 0.015(3) 0.024(3)

loop_
_atom_site_label
_atom_site_type_symbol
_atom_site_fract_x
_atom_site_fract_y
_atom_site_fract_z
_atom_site_U_iso_or_equiv
_atom_site_thermal_displace_type
_atom_site_occupancy
_atom_site_calc_flag
_atom_site_refinement_flags
Ti Ti 0.15769(7) 0.97941(4) 0.24784(4) 0.0285(3) Uani 1 d D
Si1 Si 0.04105(11) 1.08901(7) 0.27020(7) 0.0317(4) Uani 1 d D
H1A H 0.1170(26) 1.0181(15) 0.3204(13) 0.036(5) Uiso 1 d D
H1B H -0.0022(28) 1.1477(16) 0.2177(16) 0.036(5) Uiso 1 d D
C11 C 0.0247(4) 1.1438(2) 0.3529(3) 0.0284(13) Uani 1 d .
C12 C -0.0519(4) 1.2001(3) 0.3500(3) 0.0383(14) Uani 1 d .
H12 H -0.0961 1.2097 0.3067 0.046 Uiso 1 calc R
C13 C -0.0657(4) 1.2427(3) 0.4086(3) 0.044(2) Uani 1 d .
H13 H -0.1200 1.2800 0.4046 0.053 Uiso 1 calc R
C14 C -0.0030(5) 1.2320(3) 0.4716(3) 0.045(2) Uani 1 d .
H14 H -0.0120 1.2621 0.5109 0.055 Uiso 1 calc R
C15 C 0.0743(5) 1.1763(3) 0.4771(3) 0.050(2) Uani 1 d .
H15 H 0.1191 1.1676 0.5204 0.060 Uiso 1 calc R
C16 C 0.0853(4) 1.1332(3) 0.4183(3) 0.042(2) Uani 1 d .
H16 H 0.1369 1.0945 0.4232 0.050 Uiso 1 calc R
Si2 Si -0.09693(12) 0.99645(7) 0.25881(7) 0.0332(4) Uani 1 d .
C21 C -0.2132(4) 1.0147(3) 0.1844(2) 0.0308(13) Uani 1 d .
C22 C -0.2458(4) 1.0830(3) 0.1664(3) 0.0409(15) Uani 1 d .
H22 H -0.2061 1.1215 0.1897 0.049 Uiso 1 calc R
C23 C -0.3339(5) 1.0975(3) 0.1158(3) 0.051(2) Uani 1 d .
H23 H -0.3540 1.1453 0.1045 0.061 Uiso 1 calc R
C24 C -0.3920(4) 1.0428(4) 0.0823(3) 0.047(2) Uani 1 d .
H24 H -0.4531 1.0523 0.0477 0.057 Uiso 1 calc R
C25 C -0.3619(5) 0.9737(3) 0.0987(3) 0.050(2) Uani 1 d .
H25 H -0.4022 0.9356 0.0751 0.060 Uiso 1 calc R
C26 C -0.2728(4) 0.9593(3) 0.1496(3) 0.0353(14) Uani 1 d .
H26 H -0.2526 0.9115 0.1607 0.042 Uiso 1 calc R
Si3 Si 0.00423(12) 0.88796(7) 0.25659(8) 0.0336(4) Uani 1 d D
H3A H 0.0741(24) 0.9342(15) 0.1874(13) 0.036(5) Uiso 1 d D
H3B H -0.0210(30) 0.8512(17) 0.3258(15) 0.036(5) Uiso 1 d D
C31 C -0.0599(4) 0.8218(3) 0.1898(3) 0.0324(14) Uani 1 d .
C32 C -0.1023(4) 0.7570(3) 0.2124(3) 0.0365(15) Uani 1 d .
H32 H -0.1016 0.7482 0.2618 0.044 Uiso 1 calc R
C33 C -0.1453(4) 0.7054(3) 0.1655(4) 0.048(2) Uani 1 d .
H33 H -0.1756 0.6627 0.1829 0.058 Uiso 1 calc R
C34 C -0.1441(5) 0.7154(3) 0.0948(4) 0.056(2) Uani 1 d .
H34 H -0.1712 0.6793 0.0627 0.067 Uiso 1 calc R
C35 C -0.1032(5) 0.7787(3) 0.0695(3) 0.052(2) Uani 1 d .
H35 H -0.1034 0.7864 0.0200 0.062 Uiso 1 calc R
C36 C -0.0623(4) 0.8304(3) 0.1164(3) 0.045(2) Uani 1 d .
H36 H -0.0347 0.8735 0.0982 0.054 Uiso 1 calc R
Si4 Si -0.18431(13) 0.99202(8) 0.36388(8) 0.0373(4) Uani 1 d .
H4A H -0.0950(29) 0.9928(18) 0.4219(18) 0.036(5) Uiso 1 d .
H4B H -0.2559(29) 1.0540(18) 0.3707(18) 0.036(5) Uiso 1 d .
C41 C -0.2755(4) 0.9115(3) 0.3776(3) 0.0327(14) Uani 1 d .
C42 C -0.3279(4) 0.9060(3) 0.4387(3) 0.0438(15) Uani 1 d .
H42 H -0.3242 0.9452 0.4704 0.053 Uiso 1 calc R
C43 C -0.3872(5) 0.8448(3) 0.4568(3) 0.059(2) Uani 1 d .
H43 H -0.4216 0.8422 0.5002 0.071 Uiso 1 calc R
C44 C -0.3940(5) 0.7882(3) 0.4097(4) 0.059(2) Uani 1 d .
H44 H -0.4336 0.7462 0.4204 0.071 Uiso 1 calc R
C45 C -0.3441(5) 0.7932(3) 0.3483(3) 0.050(2) Uani 1 d .
H45 H -0.3482 0.7543 0.3162 0.060 Uiso 1 calc R
C46 C -0.2870(4) 0.8545(3) 0.3318(3) 0.046(2) Uani 1 d .
H46 H -0.2549 0.8573 0.2877 0.055 Uiso 1 calc R
P1 P 0.23119(12) 0.91012(7) 0.35668(7) 0.0388(4) Uani 1 d .
P2 P 0.34468(12) 1.04886(7) 0.29417(8) 0.0375(4) Uani 1 d .
C51 C 0.2542(4) 0.8138(2) 0.3575(3) 0.055(2) Uani 1 d .
H51A H 0.3003 0.8008 0.3190 0.083 Uiso 1 calc R
H51B H 0.1809 0.7894 0.3510 0.083 Uiso 1 calc R
H51C H 0.2937 0.7998 0.4030 0.083 Uiso 1 calc R
C52 C 0.1498(4) 0.9175(3) 0.4335(2) 0.046(2) Uani 1 d .
H52A H 0.0709 0.9038 0.4202 0.069 Uiso 1 calc R
H52B H 0.1523 0.9666 0.4506 0.069 Uiso 1 calc R
H52C H 0.1824 0.8859 0.4711 0.069 Uiso 1 calc R
C53 C 0.3727(4) 0.9417(3) 0.3945(3) 0.054(2) Uani 1 d .
H53A H 0.3833 0.9296 0.4455 0.065 Uiso 1 calc R
H53B H 0.4328 0.9174 0.3705 0.065 Uiso 1 calc R
C54 C 0.3832(4) 1.0207(3) 0.3854(3) 0.055(2) Uani 1 d .
H54A H 0.4624 1.0353 0.3997 0.065 Uiso 1 calc R
H54B H 0.3334 1.0450 0.4171 0.065 Uiso 1 calc R
C55 C 0.4819(4) 1.0451(3) 0.2574(3) 0.064(2) Uani 1 d .
H55A H 0.4703 1.0446 0.2055 0.096 Uiso 1 calc R
H55B H 0.5221 1.0018 0.2738 0.096 Uiso 1 calc R
H55C H 0.5270 1.0868 0.2729 0.096 Uiso 1 calc R
C56 C 0.3316(4) 1.1443(2) 0.3057(3) 0.056(2) Uani 1 d .
H56A H 0.2632 1.1547 0.3294 0.084 Uiso 1 calc R
H56B H 0.3263 1.1676 0.2593 0.084 Uiso 1 calc R
H56C H 0.3983 1.1622 0.3346 0.084 Uiso 1 calc R
P3 P 0.16223(12) 1.03758(7) 0.12894(7) 0.0349(4) Uani 1 d .
P4 P 0.29530(12) 0.89705(7) 0.18039(8) 0.0399(4) Uani 1 d .
C61 C 0.2460(4) 1.1170(2) 0.1138(3) 0.055(2) Uani 1 d .
H61A H 0.2161 1.1574 0.1389 0.083 Uiso 1 calc R
H61B H 0.2414 1.1274 0.0629 0.083 Uiso 1 calc R
H61C H 0.3253 1.1088 0.1313 0.083 Uiso 1 calc R
C62 C 0.0269(4) 1.0634(3) 0.0807(3) 0.043(2) Uani 1 d .
H62A H -0.0249 1.0227 0.0780 0.065 Uiso 1 calc R
H62B H 0.0403 1.0787 0.0328 0.065 Uiso 1 calc R
H62C H -0.0069 1.1025 0.1057 0.065 Uiso 1 calc R
C63 C 0.2151(4) 0.9764(3) 0.0643(2) 0.0387(14) Uani 1 d .
H63A H 0.1562 0.9405 0.0501 0.046 Uiso 1 calc R
H63B H 0.2319 1.0031 0.0214 0.046 Uiso 1 calc R
C64 C 0.3232(4) 0.9390(2) 0.0965(2) 0.045(2) Uani 1 d .
H64A H 0.3853 0.9740 0.1047 0.054 Uiso 1 calc R
H64B H 0.3470 0.9025 0.0632 0.054 Uiso 1 calc R
C66 C 0.2335(4) 0.8135(2) 0.1500(3) 0.061(2) Uani 1 d .
H66A H 0.2039 0.7886 0.1898 0.092 Uiso 1 calc R
H66B H 0.2916 0.7842 0.1304 0.092 Uiso 1 calc R
H66C H 0.1716 0.8224 0.1132 0.092 Uiso 1 calc R
C65 C 0.4371(4) 0.8657(3) 0.2116(3) 0.055(2) Uani 1 d .
H65A H 0.4308 0.8255 0.2439 0.082 Uiso 1 calc R
H65B H 0.4795 0.9042 0.2366 0.082 Uiso 1 calc R
H65C H 0.4770 0.8505 0.1711 0.082 Uiso 1 calc R

loop_
_atom_type_symbol
_atom_type_description
_atom_type_scat_dispersion_real
_atom_type_scat_dispersion_imag
_atom_type_scat_source
C C 0.0033 0.0016 'International Tables Vol C Tables 4.2.6.8 and 6.1.1.4'
H H 0.0000 0.0000 'International Tables Vol C Tables 4.2.6.8 and 6.1.1.4'
Si Si 0.0817 0.0704 'International Tables Vol C Tables 4.2.6.8 and 6.1.1.4'
P P 0.1023 0.0942 'International Tables Vol C Tables 4.2.6.8 and 6.1.1.4'
Ti Ti 0.2776 0.4457 'International Tables Vol C Tables 4.2.6.8 and 6.1.1.4'

loop_
_geom_angle_atom_site_label_1
_geom_angle_atom_site_label_2
_geom_angle_atom_site_label_3
_geom_angle
P3 Ti Si3 115.49(6)
P3 Ti P1 157.53(6)
Si3 Ti P1 77.97(5)
P3 Ti Si1 81.42(5)
Si3 Ti Si1 97.95(5)
P1 Ti Si1 115.82(5)
P3 Ti P2 89.91(5)
Si3 Ti P2 154.24(6)
P1 Ti P2 76.57(5)
Si1 Ti P2 89.68(5)
P3 Ti P4 76.09(5)
Si3 Ti P4 96.28(5)
P1 Ti P4 84.87(5)
Si1 Ti P4 156.94(6)
P2 Ti P4 85.28(5)
P3 Ti Si2 96.62(5)
Si3 Ti Si2 49.15(4)
P1 Ti Si2 105.57(5)
Si1 Ti Si2 49.40(4)
P2 Ti Si2 136.45(5)
P4 Ti Si2 138.10(5)
C11 Si1 Si2 110.63(15)
C11 Si1 Ti 132.5(2)
Si2 Si1 Ti 76.67(6)
C16 C11 C12 115.3(5)
C16 C11 Si1 125.1(4)
C12 C11 Si1 119.6(4)
C13 C12 C11 121.9(5)
C14 C13 C12 121.4(5)
C13 C14 C15 118.7(5)
C14 C15 C16 119.1(5)
C11 C16 C15 123.5(5)
C21 Si2 Si4 107.00(15)
C21 Si2 Si3 118.2(2)
Si4 Si2 Si3 104.37(7)
C21 Si2 Si1 112.2(2)
Si4 Si2 Si1 107.56(7)
Si3 Si2 Si1 106.75(7)
C21 Si2 Ti 128.18(14)
Si4 Si2 Ti 124.80(7)
Si3 Si2 Ti 53.52(5)
Si1 Si2 Ti 53.93(5)
C22 C21 C26 117.7(5)
C22 C21 Si2 121.1(4)
C26 C21 Si2 121.1(4)
C21 C22 C23 122.3(5)
C24 C23 C22 119.5(6)
C23 C24 C25 119.9(6)
C24 C25 C26 120.3(5)
C21 C26 C25 120.3(5)
C31 Si3 Si2 114.0(2)
C31 Si3 Ti 131.0(2)
Si2 Si3 Ti 77.33(6)
C36 C31 C32 115.4(5)
C36 C31 Si3 124.2(4)
C32 C31 Si3 120.2(4)
C33 C32 C31 122.4(5)
C34 C33 C32 120.1(5)
C33 C34 C35 119.8(6)
C36 C35 C34 119.9(6)
C35 C36 C31 122.3(5)
C41 Si4 Si2 116.7(2)
C42 C41 C46 116.6(5)
C42 C41 Si4 119.1(4)
C46 C41 Si4 124.2(4)
C41 C42 C43 123.0(5)
C44 C43 C42 118.2(6)
C45 C44 C43 119.7(6)
C44 C45 C46 120.6(6)
C41 C46 C45 121.9(5)
C52 P1 C51 99.0(2)
C52 P1 C53 100.9(2)
C51 P1 C53 100.6(2)
C52 P1 Ti 116.4(2)
C51 P1 Ti 123.9(2)
C53 P1 Ti 112.5(2)
C56 P2 C55 99.9(2)
C56 P2 C54 100.9(3)
C55 P2 C54 101.2(2)
C56 P2 Ti 116.7(2)
C55 P2 Ti 126.8(2)
C54 P2 Ti 107.5(2)
C54 C53 P1 110.6(4)
C53 C54 P2 112.3(4)
C61 P3 C63 100.7(2)
C61 P3 C62 99.6(2)
C63 P3 C62 99.7(2)
C61 P3 Ti 123.5(2)
C63 P3 Ti 111.2(2)
C62 P3 Ti 118.3(2)
C66 P4 C65 99.0(2)
C66 P4 C64 101.4(2)
C65 P4 C64 100.9(2)
C66 P4 Ti 114.4(2)
C65 P4 Ti 128.1(2)
C64 P4 Ti 109.4(2)
C64 C63 P3 110.1(3)
C63 C64 P4 109.5(3)

loop_
_geom_bond_atom_site_label_1
_geom_bond_atom_site_label_2
_geom_bond_distance
Ti P3 2.511(2)
Ti Si3 2.519(2)
Ti P1 2.529(2)
Ti Si1 2.539(2)
Ti P2 2.652(2)
Ti P4 2.657(2)
Ti Si2 3.056(2)
Si1 C11 1.901(5)
Si1 Si2 2.385(2)
C11 C16 1.390(6)
C11 C12 1.392(6)
C12 C13 1.390(6)
C13 C14 1.363(6)
C14 C15 1.391(6)
C15 C16 1.393(6)
Si2 C21 1.913(5)
Si2 Si4 2.326(2)
Si2 Si3 2.369(2)
C21 C22 1.376(6)
C21 C26 1.391(6)
C22 C23 1.380(6)
C23 C24 1.365(7)
C24 C25 1.376(7)
C25 C26 1.391(6)
Si3 C31 1.887(5)
C31 C36 1.399(6)
C31 C32 1.401(6)
C32 C33 1.383(6)
C33 C34 1.354(7)
C34 C35 1.388(6)
C35 C36 1.376(6)
Si4 C41 1.892(5)
C41 C42 1.364(6)
C41 C46 1.380(6)
C42 C43 1.407(6)
C43 C44 1.387(7)
C44 C45 1.356(6)
C45 C46 1.386(6)
P1 C52 1.822(4)
P1 C51 1.833(4)
P1 C53 1.860(5)
P2 C56 1.819(4)
P2 C55 1.825(5)
P2 C54 1.828(5)
C53 C54 1.504(6)
P3 C61 1.831(4)
P3 C63 1.832(4)
P3 C62 1.838(4)
P4 C66 1.807(5)
P4 C65 1.827(5)
P4 C64 1.832(5)
C63 C64 1.538(6)
